data_4103980
loop_
_publ_author_name
'Itsik Bar-Nahum'
'Aalo K. Gupta'
'Stefan M. Huber'
'Mehmed Z. Ertem'
'Christopher J. Cramer'
'William B. Tolman'

_publ_contact_author_address
;Department of Chemistry and Center for Metals in Biocatalysis
University of Minnesota
207 Pleasant Street SE
Minneapolis, Minnesota 55455 (USA)
;
_publ_contact_author_email tolman@umn.edu
_publ_contact_author_fax '(+1) 612-624-7029'
_publ_contact_author_name 'Professor William B. Tolman'
_publ_contact_author_phone '(+1) 612-625-4061'
_publ_section_title
;
 Reduction of Nitrous Oxide to Dinitrogen by a Mixed Valent
 Tricopper-Disulfido Cluster
;
_journal_name_full 'Journal of the American Chemical Society'
_journal_page_first 2812
_journal_page_last 2814
_journal_paper_doi 10.1021/ja808917k
_journal_volume 131
_journal_year 2009
_chemical_formula_moiety 'C18 H42 Cu2 N6 S2, 2(C F3 O3 S)'
_chemical_formula_sum 'C20 H42 Cu2 F6 N6 O6 S4'
_chemical_formula_weight 831.92
_chemical_name_common 08036
_chemical_name_systematic
; 
 ? 
;
_space_group_IT_number 14
_symmetry_cell_setting monoclinic
_symmetry_space_group_name_Hall '-P 2yn'
_symmetry_space_group_name_H-M 'P 1 21/n 1'
_atom_sites_solution_hydrogens geom
_atom_sites_solution_primary direct
_atom_sites_solution_secondary difmap
_audit_creation_method SHELXL-97
_cell_angle_alpha 90.00
_cell_angle_beta 92.565(4)
_cell_angle_gamma 90.00
_cell_formula_units_Z 2
_cell_length_a 8.696(2)
_cell_length_b 8.497(2)
_cell_length_c 22.674(6)
_cell_measurement_reflns_used 3264
_cell_measurement_temperature 123(2)
_cell_measurement_theta_max 24.78
_cell_measurement_theta_min 2.47
_cell_volume 1673.7(7)
_computing_cell_refinement 'SAINT, Bruker'
_computing_data_collection 'SMART, Bruker'
_computing_data_reduction 'SAINT, Bruker'
_computing_molecular_graphics 'SHELXTL, Bruker'
_computing_structure_refinement 'SHELXL-97 (Sheldrick, 1997)'
_computing_structure_solution 'SHELXS-97 (Sheldrick, 1990)'
_diffrn_ambient_temperature 123(2)
_diffrn_measured_fraction_theta_full 0.977
_diffrn_measured_fraction_theta_max 0.977
_diffrn_measurement_device_type 'Bruker SMART Platform CCD'
_diffrn_measurement_method 'area detector, omega scans per phi'
_diffrn_radiation_monochromator graphite
_diffrn_radiation_source 'normal-focus sealed tube'
_diffrn_radiation_type MoK\a
_diffrn_radiation_wavelength 0.71073
_diffrn_reflns_av_R_equivalents 0.0342
_diffrn_reflns_av_sigmaI/netI 0.0809
_diffrn_reflns_limit_h_max 10
_diffrn_reflns_limit_h_min -10
_diffrn_reflns_limit_k_max 10
_diffrn_reflns_limit_k_min 0
_diffrn_reflns_limit_l_max 27
_diffrn_reflns_limit_l_min 0
_diffrn_reflns_number 14373
_diffrn_reflns_theta_full 25.16
_diffrn_reflns_theta_max 25.16
_diffrn_reflns_theta_min 1.80
_exptl_absorpt_coefficient_mu 1.597
_exptl_absorpt_correction_T_max 0.9244
_exptl_absorpt_correction_T_min 0.7406
_exptl_absorpt_correction_type multi-scan
_exptl_absorpt_process_details 'TWINABS, G. Sheldrick, 2008'
_exptl_crystal_colour yellow
_exptl_crystal_density_diffrn 1.651
_exptl_crystal_density_method 'not measured'
_exptl_crystal_description plate
_exptl_crystal_F_000 856
_exptl_crystal_size_max 0.20
_exptl_crystal_size_mid 0.10
_exptl_crystal_size_min 0.05
_refine_diff_density_max 0.753
_refine_diff_density_min -0.694
_refine_diff_density_rms 0.123
_refine_ls_extinction_method none
_refine_ls_goodness_of_fit_ref 1.008
_refine_ls_hydrogen_treatment constr
_refine_ls_matrix_type full
_refine_ls_number_parameters 228
_refine_ls_number_reflns 2939
_refine_ls_number_restraints 49
_refine_ls_restrained_S_all 1.000
_refine_ls_R_factor_all 0.0850
_refine_ls_R_factor_gt 0.0623
_refine_ls_shift/su_max 0.001
_refine_ls_shift/su_mean 0.000
_refine_ls_structure_factor_coef Fsqd
_refine_ls_weighting_details 'calc w=1/[\s^2^(Fo^2^)+(0.0351P)^2^+12.3433P] where P=(Fo^2^+2Fc^2^)/3'
_refine_ls_weighting_scheme calc
_refine_ls_wR_factor_gt 0.1270
_refine_ls_wR_factor_ref 0.1361
_reflns_number_gt 2390
_reflns_number_total 2939
_reflns_threshold_expression >2sigma(I)
_cod_data_source_file ja808917k_si_002.cif
_cod_data_source_block 08036tt
_cod_original_cell_volume 1673.6(8)
_cod_database_code 4103980

loop_
_symmetry_equiv_pos_as_xyz
'x, y, z'
'-x+1/2, y+1/2, -z+1/2'
'-x, -y, -z'
'x-1/2, -y-1/2, z-1/2'

loop_
_atom_site_label
_atom_site_type_symbol
_atom_site_fract_x
_atom_site_fract_y
_atom_site_fract_z
_atom_site_U_iso_or_equiv
_atom_site_adp_type
_atom_site_occupancy
_atom_site_symmetry_multiplicity
_atom_site_calc_flag
_atom_site_refinement_flags
_atom_site_disorder_assembly
_atom_site_disorder_group
Cu1 Cu 0.48274(11) 0.93540(11) 0.08139(3) 0.0179(2) Uani 1 1 d . . .
S1 S 0.5767(2) 1.0928(2) 0.01421(8) 0.0245(5) Uani 1 1 d . . .
N1 N 0.3431(7) 0.7839(7) 0.1216(3) 0.0171(13) Uani 1 1 d . . .
N2 N 0.6665(7) 0.7705(7) 0.1077(3) 0.0175(13) Uani 1 1 d . . .
N3 N 0.5281(7) 1.0389(7) 0.1606(2) 0.0194(13) Uani 1 1 d . . .
C1 C 0.4210(9) 0.6302(8) 0.1173(3) 0.0227(17) Uani 1 1 d . . .
H1A H 0.4142 0.5944 0.0757 0.027 Uiso 1 1 calc R . .
H1B H 0.3671 0.5519 0.1413 0.027 Uiso 1 1 calc R . .
C2 C 0.5883(9) 0.6376(8) 0.1382(4) 0.0250(18) Uani 1 1 d . . .
H2A H 0.5958 0.6542 0.1815 0.030 Uiso 1 1 calc R . .
H2B H 0.6397 0.5369 0.1294 0.030 Uiso 1 1 calc R . .
C3 C 0.7626(9) 0.8698(9) 0.1493(3) 0.0243(18) Uani 1 1 d . . .
H3A H 0.8220 0.9466 0.1266 0.029 Uiso 1 1 calc R . .
H3B H 0.8366 0.8023 0.1721 0.029 Uiso 1 1 calc R . .
C4 C 0.6623(8) 0.9566(9) 0.1913(3) 0.0221(17) Uani 1 1 d . . .
H4A H 0.6229 0.8808 0.2202 0.027 Uiso 1 1 calc R . .
H4B H 0.7258 1.0353 0.2135 0.027 Uiso 1 1 calc R . .
C5 C 0.3812(9) 1.0089(9) 0.1897(3) 0.0229(17) Uani 1 1 d . . .
H5A H 0.2993 1.0763 0.1715 0.027 Uiso 1 1 calc R . .
H5B H 0.3934 1.0367 0.2320 0.027 Uiso 1 1 calc R . .
C6 C 0.3344(9) 0.8380(9) 0.1837(3) 0.0233(18) Uani 1 1 d . . .
H6A H 0.4032 0.7725 0.2096 0.028 Uiso 1 1 calc R . .
H6B H 0.2279 0.8248 0.1966 0.028 Uiso 1 1 calc R . .
C7 C 0.1841(9) 0.7726(10) 0.0934(4) 0.0271(19) Uani 1 1 d . . .
H7A H 0.1245 0.6943 0.1144 0.041 Uiso 1 1 calc R . .
H7B H 0.1907 0.7409 0.0521 0.041 Uiso 1 1 calc R . .
H7C H 0.1332 0.8753 0.0954 0.041 Uiso 1 1 calc R . .
C8 C 0.7551(9) 0.7134(10) 0.0591(4) 0.0289(19) Uani 1 1 d . . .
H8A H 0.8364 0.6427 0.0745 0.043 Uiso 1 1 calc R . .
H8B H 0.8015 0.8028 0.0392 0.043 Uiso 1 1 calc R . .
H8D H 0.6870 0.6562 0.0310 0.043 Uiso 1 1 calc R . .
C9 C 0.5578(10) 1.2101(8) 0.1576(3) 0.0276(18) Uani 1 1 d . . .
H9A H 0.5696 1.2528 0.1977 0.041 Uiso 1 1 calc R . .
H9D H 0.4711 1.2621 0.1365 0.041 Uiso 1 1 calc R . .
H9B H 0.6523 1.2289 0.1367 0.041 Uiso 1 1 calc R . .
S2 S 0.0316(16) 0.3404(15) 0.1599(4) 0.0198(14) Uani 0.68(2) 1 d PD A 1
O1 O -0.038(4) 0.2052(17) 0.1861(5) 0.032(3) Uani 0.68(2) 1 d PD A 1
O2 O 0.1957(15) 0.353(3) 0.1703(9) 0.031(2) Uani 0.68(2) 1 d PD A 1
O3 O -0.0525(16) 0.4858(15) 0.1649(5) 0.025(3) Uani 0.68(2) 1 d PD A 1
C10 C 0.0130(13) 0.2983(10) 0.0803(5) 0.032(3) Uani 0.68(2) 1 d PD A 1
F1 F -0.1341(13) 0.2947(18) 0.0614(4) 0.054(4) Uani 0.68(2) 1 d PD A 1
F2 F 0.076(2) 0.1597(16) 0.0681(6) 0.061(5) Uani 0.68(2) 1 d PD A 1
F3 F 0.084(2) 0.4080(14) 0.0496(7) 0.036(2) Uani 0.68(2) 1 d PD A 1
S2' S 0.024(4) 0.320(3) 0.1599(9) 0.0198(14) Uani 0.32(2) 1 d PD A 2
O1' O -0.023(8) 0.171(4) 0.1834(11) 0.032(3) Uani 0.32(2) 1 d PD A 2
O2' O 0.178(4) 0.368(7) 0.177(2) 0.031(2) Uani 0.32(2) 1 d PD A 2
O3' O -0.090(3) 0.443(3) 0.1607(13) 0.025(3) Uani 0.32(2) 1 d PD A 2
C10' C 0.037(3) 0.279(2) 0.0806(10) 0.032(3) Uani 0.32(2) 1 d PD A 2
F1' F -0.093(3) 0.217(4) 0.0578(10) 0.054(4) Uani 0.32(2) 1 d PD A 2
F2' F 0.151(3) 0.179(4) 0.0712(14) 0.061(5) Uani 0.32(2) 1 d PD A 2
F3' F 0.064(5) 0.411(3) 0.0511(14) 0.036(2) Uani 0.32(2) 1 d PD A 2

loop_
_atom_site_aniso_label
_atom_site_aniso_U_11
_atom_site_aniso_U_22
_atom_site_aniso_U_33
_atom_site_aniso_U_23
_atom_site_aniso_U_13
_atom_site_aniso_U_12
Cu1 0.0194(4) 0.0190(4) 0.0152(4) 0.0039(4) -0.0007(4) -0.0024(4)
S1 0.0285(11) 0.0269(10) 0.0177(8) 0.0045(7) -0.0021(8) -0.0123(9)
N1 0.014(3) 0.020(3) 0.018(3) 0.004(3) 0.002(3) -0.005(3)
N2 0.013(3) 0.021(3) 0.019(3) 0.004(3) 0.003(3) -0.007(3)
N3 0.017(3) 0.020(3) 0.021(3) -0.001(2) -0.001(3) 0.000(3)
C1 0.020(4) 0.017(4) 0.031(4) 0.003(3) 0.003(4) -0.004(3)
C2 0.022(4) 0.019(4) 0.035(4) 0.008(3) 0.009(4) 0.008(3)
C3 0.021(4) 0.031(4) 0.021(4) 0.001(3) -0.004(3) 0.000(3)
C4 0.021(4) 0.026(4) 0.019(4) 0.005(3) -0.001(3) 0.003(4)
C5 0.021(4) 0.025(4) 0.023(4) -0.001(3) 0.000(3) 0.008(3)
C6 0.024(4) 0.029(4) 0.018(4) 0.006(3) 0.007(3) 0.002(4)
C7 0.020(4) 0.030(4) 0.032(5) 0.007(4) 0.000(4) 0.002(4)
C8 0.028(5) 0.029(5) 0.029(4) -0.007(4) -0.001(4) 0.004(4)
C9 0.037(5) 0.021(4) 0.024(4) -0.001(3) 0.001(4) 0.001(4)
S2 0.0204(17) 0.021(3) 0.0175(8) 0.0023(14) 0.0003(9) -0.005(2)
O1 0.043(8) 0.028(7) 0.025(3) 0.000(4) 0.002(3) -0.020(7)
O2 0.021(4) 0.044(6) 0.027(5) 0.004(4) 0.006(4) -0.008(4)
O3 0.024(7) 0.029(7) 0.021(3) -0.003(4) -0.003(4) 0.006(5)
C10 0.048(7) 0.028(5) 0.021(4) -0.001(4) 0.008(5) -0.008(5)
F1 0.067(7) 0.067(10) 0.027(3) -0.008(6) -0.012(4) -0.031(6)
F2 0.134(14) 0.026(4) 0.025(3) 0.003(3) 0.028(8) 0.012(8)
F3 0.052(6) 0.033(3) 0.024(2) 0.007(2) 0.017(3) 0.001(3)
S2' 0.0204(17) 0.021(3) 0.0175(8) 0.0023(14) 0.0003(9) -0.005(2)
O1' 0.043(8) 0.028(7) 0.025(3) 0.000(4) 0.002(3) -0.020(7)
O2' 0.021(4) 0.044(6) 0.027(5) 0.004(4) 0.006(4) -0.008(4)
O3' 0.024(7) 0.029(7) 0.021(3) -0.003(4) -0.003(4) 0.006(5)
C10' 0.048(7) 0.028(5) 0.021(4) -0.001(4) 0.008(5) -0.008(5)
F1' 0.067(7) 0.067(10) 0.027(3) -0.008(6) -0.012(4) -0.031(6)
F2' 0.134(14) 0.026(4) 0.025(3) 0.003(3) 0.028(8) 0.012(8)
F3' 0.052(6) 0.033(3) 0.024(2) 0.007(2) 0.017(3) 0.001(3)

loop_
_atom_type_symbol
_atom_type_description
_atom_type_scat_dispersion_real
_atom_type_scat_dispersion_imag
_atom_type_scat_source
C C 0.0033 0.0016 'International Tables Vol C Tables 4.2.6.8 and 6.1.1.4'
H H 0.0000 0.0000 'International Tables Vol C Tables 4.2.6.8 and 6.1.1.4'
N N 0.0061 0.0033 'International Tables Vol C Tables 4.2.6.8 and 6.1.1.4'
S S 0.1246 0.1234 'International Tables Vol C Tables 4.2.6.8 and 6.1.1.4'
Cu Cu 0.3201 1.2651 'International Tables Vol C Tables 4.2.6.8 and 6.1.1.4'
F F 0.0171 0.0103 'International Tables Vol C Tables 4.2.6.8 and 6.1.1.4'
O O 0.0106 0.0060 'International Tables Vol C Tables 4.2.6.8 and 6.1.1.4'

loop_
_geom_angle_atom_site_label_1
_geom_angle_atom_site_label_2
_geom_angle_atom_site_label_3
_geom_angle
_geom_angle_site_symmetry_1
_geom_angle_site_symmetry_3
N1 Cu1 N3 88.5(2) . .
N1 Cu1 N2 85.1(2) . .
N3 Cu1 N2 85.7(2) . .
N1 Cu1 S1 161.25(17) . .
N3 Cu1 S1 106.57(17) . .
N2 Cu1 S1 106.70(17) . .
N1 Cu1 S1 104.75(18) . 3_675
N3 Cu1 S1 160.42(17) . 3_675
N2 Cu1 S1 109.40(17) . 3_675
S1 Cu1 S1 57.96(8) . 3_675
S1 S1 Cu1 61.19(9) 3_675 .
S1 S1 Cu1 60.84(9) 3_675 3_675
Cu1 S1 Cu1 122.04(8) . 3_675
C1 N1 C6 112.3(6) . .
C1 N1 C7 109.4(6) . .
C6 N1 C7 109.8(6) . .
C1 N1 Cu1 104.3(4) . .
C6 N1 Cu1 106.8(4) . .
C7 N1 Cu1 114.2(4) . .
C8 N2 C3 111.5(6) . .
C8 N2 C2 111.4(6) . .
C3 N2 C2 112.6(6) . .
C8 N2 Cu1 114.4(5) . .
C3 N2 Cu1 101.0(4) . .
C2 N2 Cu1 105.5(4) . .
C9 N3 C5 110.1(6) . .
C9 N3 C4 110.2(6) . .
C5 N3 C4 112.3(5) . .
C9 N3 Cu1 114.5(4) . .
C5 N3 Cu1 100.5(4) . .
C4 N3 Cu1 109.0(4) . .
N1 C1 C2 112.3(6) . .
N1 C1 H1A 109.1 . .
C2 C1 H1A 109.1 . .
N1 C1 H1B 109.1 . .
C2 C1 H1B 109.1 . .
H1A C1 H1B 107.9 . .
N2 C2 C1 109.6(6) . .
N2 C2 H2A 109.8 . .
C1 C2 H2A 109.8 . .
N2 C2 H2B 109.8 . .
C1 C2 H2B 109.8 . .
H2A C2 H2B 108.2 . .
N2 C3 C4 110.6(6) . .
N2 C3 H3A 109.5 . .
C4 C3 H3A 109.5 . .
N2 C3 H3B 109.5 . .
C4 C3 H3B 109.5 . .
H3A C3 H3B 108.1 . .
N3 C4 C3 113.1(6) . .
N3 C4 H4A 109.0 . .
C3 C4 H4A 109.0 . .
N3 C4 H4B 109.0 . .
C3 C4 H4B 109.0 . .
H4A C4 H4B 107.8 . .
N3 C5 C6 111.0(6) . .
N3 C5 H5A 109.4 . .
C6 C5 H5A 109.4 . .
N3 C5 H5B 109.4 . .
C6 C5 H5B 109.4 . .
H5A C5 H5B 108.0 . .
N1 C6 C5 110.9(6) . .
N1 C6 H6A 109.5 . .
C5 C6 H6A 109.5 . .
N1 C6 H6B 109.5 . .
C5 C6 H6B 109.5 . .
H6A C6 H6B 108.0 . .
N1 C7 H7A 109.5 . .
N1 C7 H7B 109.5 . .
H7A C7 H7B 109.5 . .
N1 C7 H7C 109.5 . .
H7A C7 H7C 109.5 . .
H7B C7 H7C 109.5 . .
N2 C8 H8A 109.5 . .
N2 C8 H8B 109.5 . .
H8A C8 H8B 109.5 . .
N2 C8 H8D 109.5 . .
H8A C8 H8D 109.5 . .
H8B C8 H8D 109.5 . .
N3 C9 H9A 109.5 . .
N3 C9 H9D 109.5 . .
H9A C9 H9D 109.5 . .
N3 C9 H9B 109.5 . .
H9A C9 H9B 109.5 . .
H9D C9 H9B 109.5 . .
O2 S2 O1 115.3(3) . .
O2 S2 O3 115.1(3) . .
O1 S2 O3 115.2(3) . .
O2 S2 C10 102.6(4) . .
O1 S2 C10 103.2(3) . .
O3 S2 C10 102.7(3) . .
F3 C10 F2 107.9(5) . .
F3 C10 F1 107.9(5) . .
F2 C10 F1 107.9(5) . .
F3 C10 S2 110.7(5) . .
F2 C10 S2 111.0(5) . .
F1 C10 S2 111.2(5) . .
O1' S2' O2' 115.3(6) . .
O1' S2' O3' 115.5(6) . .
O2' S2' O3' 114.9(6) . .
O1' S2' C10' 103.2(5) . .
O2' S2' C10' 102.5(5) . .
O3' S2' C10' 102.8(5) . .
F3' C10' F2' 108.2(7) . .
F3' C10' F1' 107.7(7) . .
F2' C10' F1' 107.8(8) . .
F3' C10' S2' 110.8(6) . .
F2' C10' S2' 110.9(7) . .
F1' C10' S2' 111.3(7) . .

loop_
_geom_bond_atom_site_label_1
_geom_bond_atom_site_label_2
_geom_bond_distance
_geom_bond_site_symmetry_2
Cu1 N1 2.016(6) .
Cu1 N3 2.023(5) .
Cu1 N2 2.188(6) .
Cu1 S1 2.211(2) .
Cu1 S1 2.219(2) 3_675
S1 S1 2.146(4) 3_675
S1 Cu1 2.219(2) 3_675
N1 C1 1.476(9) .
N1 C6 1.485(9) .
N1 C7 1.501(9) .
N2 C8 1.455(10) .
N2 C3 1.493(9) .
N2 C2 1.503(9) .
N3 C9 1.480(9) .
N3 C5 1.486(9) .
N3 C4 1.504(9) .
C1 C2 1.511(11) .
C1 H1A 0.9900 .
C1 H1B 0.9900 .
C2 H2A 0.9900 .
C2 H2B 0.9900 .
C3 C4 1.512(10) .
C3 H3A 0.9900 .
C3 H3B 0.9900 .
C4 H4A 0.9900 .
C4 H4B 0.9900 .
C5 C6 1.512(10) .
C5 H5A 0.9900 .
C5 H5B 0.9900 .
C6 H6A 0.9900 .
C6 H6B 0.9900 .
C7 H7A 0.9800 .
C7 H7B 0.9800 .
C7 H7C 0.9800 .
C8 H8A 0.9800 .
C8 H8B 0.9800 .
C8 H8D 0.9800 .
C9 H9A 0.9800 .
C9 H9D 0.9800 .
C9 H9B 0.9800 .
S2 O2 1.440(5) .
S2 O1 1.440(5) .
S2 O3 1.442(5) .
S2 C10 1.840(8) .
C10 F3 1.330(5) .
C10 F2 1.331(6) .
C10 F1 1.331(6) .
S2' O1' 1.440(5) .
S2' O2' 1.440(5) .
S2' O3' 1.441(5) .
S2' C10' 1.840(9) .
C10' F3' 1.330(6) .
C10' F2' 1.331(6) .
C10' F1' 1.331(6) .

loop_
_geom_torsion_atom_site_label_1
_geom_torsion_atom_site_label_2
_geom_torsion_atom_site_label_3
_geom_torsion_atom_site_label_4
_geom_torsion
_geom_torsion_site_symmetry_1
_geom_torsion_site_symmetry_4
N1 Cu1 S1 S1 -24.6(6) . 3_675
N3 Cu1 S1 S1 -166.74(19) . 3_675
N2 Cu1 S1 S1 102.79(19) . 3_675
N1 Cu1 S1 Cu1 -24.6(6) . 3_675
N3 Cu1 S1 Cu1 -166.74(19) . 3_675
N2 Cu1 S1 Cu1 102.79(19) . 3_675
S1 Cu1 S1 Cu1 0.0 3_675 3_675
N3 Cu1 N1 C1 -113.0(4) . .
N2 Cu1 N1 C1 -27.2(4) . .
S1 Cu1 N1 C1 103.0(6) . .
S1 Cu1 N1 C1 81.6(4) 3_675 .
N3 Cu1 N1 C6 6.1(5) . .
N2 Cu1 N1 C6 91.9(5) . .
S1 Cu1 N1 C6 -137.9(5) . .
S1 Cu1 N1 C6 -159.3(4) 3_675 .
N3 Cu1 N1 C7 127.7(5) . .
N2 Cu1 N1 C7 -146.5(5) . .
S1 Cu1 N1 C7 -16.3(9) . .
S1 Cu1 N1 C7 -37.7(5) 3_675 .
N1 Cu1 N2 C8 124.6(5) . .
N3 Cu1 N2 C8 -146.6(5) . .
S1 Cu1 N2 C8 -40.6(5) . .
S1 Cu1 N2 C8 20.6(5) 3_675 .
N1 Cu1 N2 C3 -115.6(4) . .
N3 Cu1 N2 C3 -26.8(4) . .
S1 Cu1 N2 C3 79.3(4) . .
S1 Cu1 N2 C3 140.5(4) 3_675 .
N1 Cu1 N2 C2 1.9(5) . .
N3 Cu1 N2 C2 90.7(5) . .
S1 Cu1 N2 C2 -163.3(4) . .
S1 Cu1 N2 C2 -102.1(4) 3_675 .
N1 Cu1 N3 C9 -147.7(5) . .
N2 Cu1 N3 C9 127.0(5) . .
S1 Cu1 N3 C9 20.9(5) . .
S1 Cu1 N3 C9 -14.6(9) 3_675 .
N1 Cu1 N3 C5 -29.8(4) . .
N2 Cu1 N3 C5 -115.0(4) . .
S1 Cu1 N3 C5 138.8(4) . .
S1 Cu1 N3 C5 103.4(6) 3_675 .
N1 Cu1 N3 C4 88.3(5) . .
N2 Cu1 N3 C4 3.1(4) . .
S1 Cu1 N3 C4 -103.0(4) . .
S1 Cu1 N3 C4 -138.5(5) 3_675 .
C6 N1 C1 C2 -64.7(8) . .
C7 N1 C1 C2 173.2(6) . .
Cu1 N1 C1 C2 50.6(7) . .
C8 N2 C2 C1 -100.6(7) . .
C3 N2 C2 C1 133.3(6) . .
Cu1 N2 C2 C1 24.0(7) . .
N1 C1 C2 N2 -51.5(8) . .
C8 N2 C3 C4 167.5(6) . .
C2 N2 C3 C4 -66.5(8) . .
Cu1 N2 C3 C4 45.6(6) . .
C9 N3 C4 C3 -104.0(7) . .
C5 N3 C4 C3 132.8(6) . .
Cu1 N3 C4 C3 22.4(7) . .
N2 C3 C4 N3 -48.7(8) . .
C9 N3 C5 C6 170.0(6) . .
C4 N3 C5 C6 -66.8(7) . .
Cu1 N3 C5 C6 48.9(6) . .
C1 N1 C6 C5 133.8(6) . .
C7 N1 C6 C5 -104.3(7) . .
Cu1 N1 C6 C5 20.0(7) . .
N3 C5 C6 N1 -48.6(8) . .
O2 S2 C10 F3 -55.1(9) . .
O1 S2 C10 F3 -175.2(9) . .
O3 S2 C10 F3 64.7(9) . .
O2 S2 C10 F2 64.8(9) . .
O1 S2 C10 F2 -55.3(9) . .
O3 S2 C10 F2 -175.4(9) . .
O2 S2 C10 F1 -175.0(10) . .
O1 S2 C10 F1 64.9(10) . .
O3 S2 C10 F1 -55.3(9) . .
O1' S2' C10' F3' 174(2) . .
O2' S2' C10' F3' -66(2) . .
O3' S2' C10' F3' 53(2) . .
O1' S2' C10' F2' -66(2) . .
O2' S2' C10' F2' 54(2) . .
O3' S2' C10' F2' 173(2) . .
O1' S2' C10' F1' 54(2) . .
O2' S2' C10' F1' 174(2) . .
O3' S2' C10' F1' -67(2) . .
